data_4020189
loop_
_publ_author_name
'Lei Wang'
'Yan Zhang'
'Hua-You Hu'
'Hoong Kun Fun'
'Jian-Hua Xu'

_journal_name_full 'Journal of Organic Chemistry'
_journal_page_first 3850
_journal_page_last 3858
_journal_paper_doi 10.1021/jo047870+
_journal_volume 70
_journal_year 2005
_chemical_formula_moiety 'C26 H17 N O3'
_chemical_formula_sum 'C26 H17 N O3'
_chemical_formula_weight 391.41
_space_group_IT_number 2
_symmetry_cell_setting triclinic
_symmetry_space_group_name_Hall '-P 1'
_symmetry_space_group_name_H-M 'P -1'
_cell_angle_alpha 107.284(1)
_cell_angle_beta 99.774(1)
_cell_angle_gamma 102.644(1)
_cell_formula_units_Z 2
_cell_length_a 8.5729(4)
_cell_length_b 9.3557(4)
_cell_length_c 13.7085(6)
_cell_measurement_temperature 233(2)
_cell_volume 991.32(8)
_diffrn_ambient_temperature 233(2)
_exptl_crystal_density_diffrn 1.311
_cod_depositor_comments
;
The following automatic conversions were performed:
'_symmetry_cell_setting' value 'Triclinic' changed to 'triclinic'
according to '/home/saulius/struct/CIF-dictionaries/cif_core.dic'
dictionary named 'cif_core.dic' version 2.4.1 from 2010-06-29.

Automatic conversion script
Id: cif_fix_enum 1527 2010-12-29 10:47:43Z saulius 
;
_cod_database_code 4020189

loop_
_symmetry_equiv_pos_as_xyz
'x, y, z'
'-x, -y, -z'

loop_
_atom_site_label
_atom_site_type_symbol
_atom_site_fract_x
_atom_site_fract_y
_atom_site_fract_z
_atom_site_U_iso_or_equiv
_atom_site_adp_type
_atom_site_occupancy
_atom_site_symmetry_multiplicity
_atom_site_calc_flag
_atom_site_refinement_flags
_atom_site_disorder_assembly
_atom_site_disorder_group
N1 N 0.6266(2) 0.1992(2) 0.04026(14) 0.0379(5) Uani 1 1 d . . .
O1 O 0.4220(2) 0.3275(2) 0.05542(13) 0.0551(5) Uani 1 1 d . . .
O2 O 0.7559(3) 0.1425(3) -0.08980(15) 0.0912(9) Uani 1 1 d . . .
O3 O 0.6362(2) 0.4301(2) 0.44928(13) 0.0571(5) Uani 1 1 d . . .
C1 C 0.5183(3) 0.2707(2) 0.09269(17) 0.0362(5) Uani 1 1 d . . .
C2 C 0.7232(3) 0.1469(2) 0.11004(17) 0.0379(5) Uani 1 1 d . . .
C3 C 0.8388(3) 0.0669(3) 0.0919(2) 0.0506(7) Uani 1 1 d . . .
H3A H 0.8628 0.0381 0.0263 0.061 Uiso 1 1 calc R . .
C4 C 0.9181(3) 0.0307(3) 0.1743(2) 0.0604(8) Uani 1 1 d . . .
H4A H 0.9965 -0.0233 0.1638 0.072 Uiso 1 1 calc R . .
C5 C 0.8831(3) 0.0729(4) 0.2711(2) 0.0594(7) Uani 1 1 d . . .
H5A H 0.9394 0.0487 0.3255 0.071 Uiso 1 1 calc R . .
C6 C 0.7656(3) 0.1506(3) 0.2889(2) 0.0502(7) Uani 1 1 d . . .
H6A H 0.7411 0.1776 0.3543 0.060 Uiso 1 1 calc R . .
C7 C 0.6849(3) 0.1878(2) 0.20742(17) 0.0354(5) Uani 1 1 d . . .
C8 C 0.5551(3) 0.2644(2) 0.20089(16) 0.0341(5) Uani 1 1 d . . .
C9 C 0.4742(3) 0.3201(2) 0.27330(17) 0.0361(5) Uani 1 1 d . . .
C10 C 0.5229(3) 0.3243(2) 0.38682(16) 0.0367(5) Uani 1 1 d . . .
C11 C 0.4229(3) 0.2002(2) 0.41532(16) 0.0356(5) Uani 1 1 d . . .
C12 C 0.3192(3) 0.0644(3) 0.33816(17) 0.0406(6) Uani 1 1 d . . .
H12A H 0.3090 0.0520 0.2673 0.049 Uiso 1 1 calc R . .
C13 C 0.2310(3) -0.0527(3) 0.36569(19) 0.0496(6) Uani 1 1 d . . .
H13A H 0.1640 -0.1453 0.3137 0.060 Uiso 1 1 calc R . .
C14 C 0.2427(4) -0.0318(3) 0.4709(2) 0.0558(7) Uani 1 1 d . . .
H14A H 0.1806 -0.1095 0.4896 0.067 Uiso 1 1 calc R . .
C15 C 0.3445(3) 0.1019(3) 0.5478(2) 0.0551(7) Uani 1 1 d . . .
H15A H 0.3517 0.1144 0.6184 0.066 Uiso 1 1 calc R . .
C16 C 0.4369(3) 0.2186(3) 0.52142(18) 0.0481(6) Uani 1 1 d . . .
H16A H 0.5079 0.3086 0.5739 0.058 Uiso 1 1 calc R . .
C17 C 0.3416(3) 0.3830(3) 0.25510(18) 0.0400(6) Uani 1 1 d . . .
C18 C 0.2260(3) 0.4358(3) 0.25217(19) 0.0427(6) Uani 1 1 d . . .
C19 C 0.0901(3) 0.4987(3) 0.24789(19) 0.0426(6) Uani 1 1 d . . .
C20 C 0.0166(3) 0.5208(3) 0.1570(2) 0.0562(7) Uani 1 1 d . . .
H20A H 0.0563 0.4931 0.0971 0.067 Uiso 1 1 calc R . .
C21 C -0.1140(4) 0.5831(4) 0.1552(3) 0.0685(9) Uani 1 1 d . . .
H21A H -0.1610 0.5994 0.0946 0.082 Uiso 1 1 calc R . .
C22 C -0.1755(3) 0.6215(3) 0.2421(3) 0.0677(9) Uani 1 1 d . . .
H22A H -0.2655 0.6619 0.2399 0.081 Uiso 1 1 calc R . .
C23 C -0.1054(3) 0.6009(3) 0.3322(3) 0.0624(8) Uani 1 1 d . . .
H23A H -0.1469 0.6286 0.3914 0.075 Uiso 1 1 calc R . .
C24 C 0.0255(3) 0.5397(3) 0.3359(2) 0.0496(6) Uani 1 1 d . . .
H24A H 0.0719 0.5252 0.3973 0.060 Uiso 1 1 calc R . .
C25 C 0.6485(3) 0.1953(3) -0.05877(17) 0.0496(6) Uani 1 1 d . . .
C26 C 0.5449(4) 0.2588(4) -0.1222(2) 0.0650(8) Uani 1 1 d . . .
H26A H 0.4307 0.2036 -0.1352 0.097 Uiso 1 1 calc R . .
H26B H 0.5740 0.2464 -0.1883 0.097 Uiso 1 1 calc R . .
H26C H 0.5625 0.3677 -0.0845 0.097 Uiso 1 1 calc R . .

loop_
_atom_site_aniso_label
_atom_site_aniso_U_11
_atom_site_aniso_U_22
_atom_site_aniso_U_33
_atom_site_aniso_U_23
_atom_site_aniso_U_13
_atom_site_aniso_U_12
N1 0.0398(10) 0.0420(10) 0.0355(10) 0.0146(8) 0.0098(8) 0.0172(8)
O1 0.0606(11) 0.0713(12) 0.0519(10) 0.0319(9) 0.0152(9) 0.0401(10)
O2 0.1129(19) 0.148(2) 0.0462(12) 0.0354(13) 0.0364(13) 0.0874(19)
O3 0.0547(11) 0.0566(11) 0.0453(10) 0.0117(8) 0.0090(9) -0.0018(9)
C1 0.0368(12) 0.0364(11) 0.0389(12) 0.0152(9) 0.0086(9) 0.0152(9)
C2 0.0361(12) 0.0372(11) 0.0426(12) 0.0152(9) 0.0094(10) 0.0133(9)
C3 0.0530(15) 0.0592(15) 0.0519(14) 0.0206(12) 0.0224(12) 0.0316(12)
C4 0.0573(16) 0.0702(17) 0.0763(19) 0.0364(15) 0.0251(15) 0.0418(14)
C5 0.0559(16) 0.0820(19) 0.0656(17) 0.0450(15) 0.0188(14) 0.0404(14)
C6 0.0545(15) 0.0651(16) 0.0492(14) 0.0325(12) 0.0177(12) 0.0319(12)
C7 0.0323(11) 0.0354(11) 0.0424(12) 0.0167(9) 0.0097(9) 0.0126(9)
C8 0.0356(11) 0.0324(11) 0.0373(11) 0.0144(9) 0.0097(9) 0.0120(8)
C9 0.0367(12) 0.0327(11) 0.0403(12) 0.0146(9) 0.0094(9) 0.0101(9)
C10 0.0355(12) 0.0391(12) 0.0368(12) 0.0097(9) 0.0119(10) 0.0159(9)
C11 0.0393(12) 0.0371(11) 0.0342(11) 0.0130(9) 0.0098(9) 0.0171(9)
C12 0.0437(13) 0.0431(12) 0.0348(11) 0.0152(10) 0.0068(10) 0.0122(10)
C13 0.0518(15) 0.0439(13) 0.0477(14) 0.0174(11) 0.0039(11) 0.0075(11)
C14 0.0672(17) 0.0512(15) 0.0535(15) 0.0285(12) 0.0137(13) 0.0128(13)
C15 0.0723(18) 0.0599(16) 0.0412(13) 0.0254(12) 0.0194(13) 0.0200(14)
C16 0.0642(16) 0.0408(13) 0.0353(12) 0.0090(10) 0.0107(11) 0.0147(11)
C17 0.0400(13) 0.0411(12) 0.0417(12) 0.0150(10) 0.0115(10) 0.0155(10)
C18 0.0408(13) 0.0409(12) 0.0475(13) 0.0152(10) 0.0117(11) 0.0137(10)
C19 0.0372(12) 0.0359(12) 0.0549(14) 0.0141(10) 0.0123(11) 0.0126(9)
C20 0.0588(16) 0.0559(15) 0.0522(15) 0.0181(12) 0.0059(13) 0.0203(13)
C21 0.0619(18) 0.0613(17) 0.075(2) 0.0216(15) -0.0074(16) 0.0252(14)
C22 0.0418(15) 0.0555(16) 0.106(3) 0.0247(16) 0.0132(16) 0.0233(12)
C23 0.0534(16) 0.0525(15) 0.090(2) 0.0240(15) 0.0363(16) 0.0198(12)
C24 0.0473(14) 0.0468(13) 0.0633(16) 0.0251(12) 0.0224(12) 0.0157(11)
C25 0.0567(15) 0.0585(15) 0.0308(12) 0.0094(11) 0.0094(11) 0.0207(12)
C26 0.083(2) 0.080(2) 0.0416(14) 0.0280(14) 0.0150(14) 0.0344(17)

loop_
_geom_bond_atom_site_label_1
_geom_bond_atom_site_label_2
_geom_bond_distance
_geom_bond_site_symmetry_2
_geom_bond_publ_flag
N1 C25 1.393(3) . ?
N1 C2 1.424(3) . ?
N1 C1 1.427(3) . ?
O1 C1 1.198(3) . ?
O2 C25 1.216(3) . ?
O3 C10 1.204(3) . ?
C1 C8 1.484(3) . ?
C2 C3 1.379(3) . ?
C2 C7 1.392(3) . ?
C3 C4 1.386(4) . ?
C3 H3A 0.9300 . ?
C4 C5 1.373(4) . ?
C4 H4A 0.9300 . ?
C5 C6 1.379(4) . ?
C5 H5A 0.9300 . ?
C6 C7 1.386(3) . ?
C6 H6A 0.9300 . ?
C7 C8 1.453(3) . ?
C8 C9 1.350(3) . ?
C9 C17 1.409(3) . ?
C9 C10 1.528(3) . ?
C10 C11 1.477(3) . ?
C11 C12 1.382(3) . ?
C11 C16 1.394(3) . ?
C12 C13 1.376(3) . ?
C12 H12A 0.9300 . ?
C13 C14 1.380(4) . ?
C13 H13A 0.9300 . ?
C14 C15 1.365(4) . ?
C14 H14A 0.9300 . ?
C15 C16 1.379(3) . ?
C15 H15A 0.9300 . ?
C16 H16A 0.9300 . ?
C17 C18 1.200(3) . ?
C18 C19 1.416(3) . ?
C19 C20 1.392(3) . ?
C19 C24 1.397(3) . ?
C20 C21 1.371(4) . ?
C20 H20A 0.9300 . ?
C21 C22 1.367(5) . ?
C21 H21A 0.9300 . ?
C22 C23 1.365(5) . ?
C22 H22A 0.9300 . ?
C23 C24 1.367(4) . ?
C23 H23A 0.9300 . ?
C24 H24A 0.9300 . ?
C25 C26 1.474(4) . ?
C26 H26A 0.9600 . ?
C26 H26B 0.9600 . ?
C26 H26C 0.9600 . ?

loop_
_cod_related_entry_id
_cod_related_entry_database
_cod_related_entry_code
1 ChemSpider 9432849
